data_7250379
loop_
_publ_author_name
'Slater-Parry, Mari'
'Meally, Se\'an T.'
'Ratanasakprakan, Chotima'
'Townrow, David E.'
'Ellaby, Rebecca J.'
'Page, Samuel J.'
'Jones, Leigh F.'

_publ_section_title
;
 Pseudo [M(ii)7] (M = Co, Ni and Zn) metallocalix[6]arene hosts
 encapsulate a range of organic guest molecules in the solid state
;
_journal_issue 22
_journal_name_full CrystEngComm
_journal_page_first 3823
_journal_page_last 3832
_journal_paper_doi 10.1039/D5CE00341E
_journal_volume 27
_journal_year 2025
_chemical_formula_sum 'C59 H76 N8 Ni7 O29'
_chemical_formula_weight 1772.13
_chemical_name_common '[3-fur-Ni7].3H2O'
_chemical_name_systematic 3-Fur-Ni7
_space_group_crystal_system trigonal
_space_group_IT_number 165
_space_group_name_Hall '-P 3 2"c'
_space_group_name_H-M_alt 'P -3 c 1'
_atom_sites_solution_hydrogens geom
_audit_creation_method SHELXL-2018/3
_audit_update_record
;
2024-11-19 deposited with the CCDC.	2025-05-13 downloaded from the CCDC.
;
_cell_angle_alpha 90
_cell_angle_beta 90
_cell_angle_gamma 120
_cell_formula_units_Z 2
_cell_length_a 13.8183(5)
_cell_length_b 13.8183(5)
_cell_length_c 23.1848(14)
_cell_measurement_reflns_used 2651
_cell_measurement_temperature 150.1(1)
_cell_measurement_theta_max 29.1647
_cell_measurement_theta_min 3.0703
_cell_volume 3833.9(3)
_computing_cell_refinement
; 
crysalispro, oxford diffraction ltd., 
version 1.171.34.36 (release 02-08-2010 crysalis171 .net) 
(compiled aug  2 2010,13:00:58) 
;
_computing_data_collection
; 
crysalispro, oxford diffraction ltd., 
version 1.171.34.36 (release 02-08-2010 crysalis171 .net) 
(compiled aug  2 2010,13:00:58) 
;
_computing_data_reduction
; 
crysalispro, oxford diffraction ltd., 
version 1.171.34.36 (release 02-08-2010 crysalis171 .net) 
(compiled aug  2 2010,13:00:58) 
;
_computing_molecular_graphics 'ORTEX - P. McArdle, J.Appl.Cryst.,1995,28,65-65.'
_computing_publication_material 'Oscail - P. McArdle, J.Appl.Cryst.,2017,50,320-326.'
_computing_structure_refinement 'SHELXL-2018/3 (Sheldrick, 2018)'
_computing_structure_solution 'SHELXT - G.M.Sheldrick,Acta Crystallogr.A71(2015)3-8.'
_diffrn_ambient_temperature 150.1(1)
_diffrn_detector_area_resol_mean 16.1048
_diffrn_measured_fraction_theta_full 0.998
_diffrn_measured_fraction_theta_max 0.998
_diffrn_measurement_device_type 'xcalibur, sapphire3'
_diffrn_measurement_method '\w scans'
_diffrn_radiation_type MoK\a
_diffrn_radiation_wavelength 0.71073
_diffrn_reflns_av_R_equivalents 0.0337
_diffrn_reflns_av_unetI/netI 0.0433
_diffrn_reflns_Laue_measured_fraction_full 0.998
_diffrn_reflns_Laue_measured_fraction_max 0.998
_diffrn_reflns_limit_h_max 16
_diffrn_reflns_limit_h_min -9
_diffrn_reflns_limit_k_max 13
_diffrn_reflns_limit_k_min -14
_diffrn_reflns_limit_l_max 14
_diffrn_reflns_limit_l_min -27
_diffrn_reflns_number 7199
_diffrn_reflns_point_group_measured_fraction_full 0.998
_diffrn_reflns_point_group_measured_fraction_max 0.998
_diffrn_reflns_theta_full 25.242
_diffrn_reflns_theta_max 25.336
_diffrn_reflns_theta_min 3.076
_exptl_absorpt_coefficient_mu 1.752
_exptl_absorpt_correction_T_max 1.00000
_exptl_absorpt_correction_T_min 0.75185
_exptl_absorpt_correction_type multi-scan
_exptl_absorpt_process_details
; 
crysalispro, oxford diffraction ltd., 
version 1.171.34.36 (release 02-08-2010 crysalis171 .net) 
(compiled aug  2 2010,13:00:58) 
;
_exptl_crystal_colour Green
_exptl_crystal_density_diffrn 1.405
_exptl_crystal_description Parallelepiped
_exptl_crystal_F_000 1668
_exptl_crystal_recrystallization_method 'Re-crystallisation from solvent: methanol'
_exptl_crystal_size_max 0.08
_exptl_crystal_size_mid 0.05
_exptl_crystal_size_min 0.05
_platon_squeeze_details
;
;
_refine_diff_density_max 1.545
_refine_diff_density_min -0.731
_refine_diff_density_rms 0.130
_refine_ls_extinction_method none
_refine_ls_goodness_of_fit_ref 1.125
_refine_ls_hydrogen_treatment constr
_refine_ls_matrix_type full
_refine_ls_number_parameters 143
_refine_ls_number_reflns 2344
_refine_ls_number_restraints 0
_refine_ls_restrained_S_all 1.125
_refine_ls_R_factor_all 0.0990
_refine_ls_R_factor_gt 0.0793
_refine_ls_shift/su_max 0.000
_refine_ls_shift/su_mean 0.000
_refine_ls_structure_factor_coef Fsqd
_refine_ls_weighting_details 'w=1/[\s^2^(Fo^2^)+(0.1187P)^2^+15.9166P] where P=(Fo^2^+2Fc^2^)/3'
_refine_ls_weighting_scheme calc
_refine_ls_wR_factor_gt 0.2261
_refine_ls_wR_factor_ref 0.2398
_reflns_Friedel_coverage 0.000
_reflns_number_gt 1771
_reflns_number_total 2344
_reflns_threshold_expression 'I > 2\s(I)'
_cod_data_source_file d5ce00341e2.cif
_cod_data_source_block sm353sq
_cod_depositor_comments 'Adding full bibliography for 7250376--7250384.cif.'
_cod_original_cell_volume 3833.9(4)
_cod_database_code 7250379
_shelx_shelxl_version_number 2018/3
_shelx_space_group_comment
; 
The symmetry employed for this shelxl refinement is uniquely defined 
by the following loop, which should always be used as a source of 
symmetry information in preference to the above space-group names. 
They are only intended as comments. 
;
_shelx_estimated_absorpt_t_min 0.880
_shelx_estimated_absorpt_t_max 0.918

loop_
_space_group_symop_operation_xyz
'x, y, z'
'-y, x-y, z'
'-x+y, -x, z'
'x-y, -y, -z+1/2'
'-x, -x+y, -z+1/2'
'y, x, -z+1/2'
'-x, -y, -z'
'y, -x+y, -z'
'x-y, x, -z'
'-x+y, y, z-1/2'
'x, x-y, z-1/2'
'-y, -x, z-1/2'

loop_
_atom_site_label
_atom_site_type_symbol
_atom_site_fract_x
_atom_site_fract_y
_atom_site_fract_z
_atom_site_U_iso_or_equiv
_atom_site_adp_type
_atom_site_occupancy
_atom_site_site_symmetry_order
_atom_site_calc_flag
_atom_site_refinement_flags_posn
_atom_site_refinement_flags_adp
_atom_site_refinement_flags_occupancy
_atom_site_disorder_assembly
_atom_site_disorder_group
Ni1 Ni 0.000000 0.000000 0.000000 0.0373(6) Uani 1 6 d S T P . .
O1 O -0.0116(4) -0.1352(4) -0.0440(2) 0.0396(11) Uani 1 1 d . . . . .
H1 H -0.004848 -0.132500 -0.086993 0.048 Uiso 1 1 calc R U . . .
N1 N -0.2028(7) -0.3824(5) -0.0681(3) 0.0577(18) Uani 1 1 d . . . . .
C1 C -0.1373(13) -0.4427(11) -0.0710(6) 0.113(5) Uani 1 1 d . . . . .
H1A H -0.167115 -0.498229 -0.102072 0.169 Uiso 1 1 calc R U . . .
H1B H -0.143760 -0.480303 -0.034210 0.169 Uiso 1 1 calc R U . . .
H1C H -0.058590 -0.388789 -0.078723 0.169 Uiso 1 1 calc R U . . .
Ni2 Ni -0.15281(8) -0.25708(7) -0.00603(4) 0.0456(4) Uani 1 1 d . . . . .
O2 O -0.2797(4) -0.2414(4) -0.0334(2) 0.0414(11) Uani 1 1 d . . . . .
N2 N -0.666667 -0.333333 -0.2947(9) 0.087(5) Uani 1 3 d S T P . .
C2 C -0.2730(8) -0.4086(8) -0.1068(4) 0.068(2) Uani 1 1 d . . . . .
H2 H -0.282003 -0.465789 -0.132759 0.082 Uiso 1 1 calc R U . . .
O3 O -0.3957(5) -0.1456(5) -0.0576(3) 0.0614(16) Uani 1 1 d . . . . .
C3 C -0.3397(7) -0.3607(7) -0.1155(4) 0.059(2) Uani 1 1 d . . . . .
O4 O -0.6514(9) -0.4143(10) -0.2935(5) 0.138(4) Uani 1 1 d . . . . .
C4 C -0.4154(8) -0.3974(9) -0.1667(4) 0.068(3) Uani 1 1 d . . . . .
H4 H -0.422215 -0.455815 -0.191011 0.081 Uiso 1 1 calc R U . . .
C5 C -0.4735(8) -0.3452(9) -0.1772(4) 0.068(2) Uani 1 1 d . . . . .
H5 H -0.516776 -0.364515 -0.211483 0.082 Uiso 1 1 calc R U . . .
C6 C -0.4750(8) -0.2677(9) -0.1427(4) 0.072(3) Uani 1 1 d . . . . .
H6 H -0.521748 -0.237183 -0.150902 0.086 Uiso 1 1 calc R U . . .
C7 C -0.4088(7) -0.2353(7) -0.0968(4) 0.061(2) Uani 1 1 d . . . . .
C8 C -0.3384(6) -0.2793(6) -0.0804(3) 0.0425(17) Uani 1 1 d . . . . .
C9 C -0.4929(11) -0.1370(14) -0.0490(6) 0.118(5) Uani 1 1 d . . . . .
H9A H -0.558563 -0.205038 -0.063076 0.177 Uiso 1 1 calc R U . . .
H9B H -0.485476 -0.072229 -0.070112 0.177 Uiso 1 1 calc R U . . .
H9C H -0.501821 -0.127925 -0.007734 0.177 Uiso 1 1 calc R U . . .

loop_
_atom_site_aniso_label
_atom_site_aniso_U_11
_atom_site_aniso_U_22
_atom_site_aniso_U_33
_atom_site_aniso_U_23
_atom_site_aniso_U_13
_atom_site_aniso_U_12
Ni1 0.0292(7) 0.0292(7) 0.0533(13) 0.000 0.000 0.0146(3)
O1 0.045(3) 0.033(2) 0.046(3) 0.003(2) 0.000(2) 0.024(2)
N1 0.073(5) 0.040(4) 0.060(4) -0.011(3) -0.009(4) 0.028(4)
C1 0.164(14) 0.105(10) 0.108(10) -0.039(8) -0.033(9) 0.097(10)
Ni2 0.0380(6) 0.0329(5) 0.0640(7) 0.0006(4) -0.0107(4) 0.0163(4)
O2 0.036(3) 0.041(3) 0.048(3) -0.010(2) -0.010(2) 0.020(2)
N2 0.055(5) 0.055(5) 0.152(17) 0.000 0.000 0.028(3)
C2 0.073(6) 0.062(6) 0.061(6) -0.004(5) -0.001(5) 0.027(5)
O3 0.044(3) 0.078(4) 0.073(4) -0.012(3) -0.005(3) 0.039(3)
C3 0.049(5) 0.059(5) 0.063(5) -0.010(4) 0.012(4) 0.022(4)
O4 0.130(9) 0.128(8) 0.156(9) -0.045(7) -0.033(7) 0.066(7)
C4 0.068(6) 0.081(7) 0.050(5) -0.010(5) 0.011(4) 0.035(5)
C5 0.065(6) 0.083(7) 0.060(5) -0.006(5) 0.001(4) 0.039(5)
C6 0.064(6) 0.093(7) 0.061(6) -0.002(5) -0.011(5) 0.041(6)
C7 0.038(4) 0.061(5) 0.058(5) 0.005(4) -0.001(4) 0.005(4)
C8 0.037(4) 0.040(4) 0.045(4) 0.001(3) 0.004(3) 0.015(3)
C9 0.105(10) 0.175(15) 0.130(11) -0.014(10) -0.002(8) 0.113(11)

loop_
_atom_type_symbol
_atom_type_description
_atom_type_scat_dispersion_real
_atom_type_scat_dispersion_imag
_atom_type_scat_source
C C 0.0033 0.0016 'International Tables Vol C Tables 4.2.6.8 and 6.1.1.4'
H H 0.0000 0.0000 'International Tables Vol C Tables 4.2.6.8 and 6.1.1.4'
N N 0.0061 0.0033 'International Tables Vol C Tables 4.2.6.8 and 6.1.1.4'
O O 0.0106 0.0060 'International Tables Vol C Tables 4.2.6.8 and 6.1.1.4'
Ni Ni 0.3393 1.1124 'International Tables Vol C Tables 4.2.6.8 and 6.1.1.4'

loop_
_geom_angle_atom_site_label_1
_geom_angle_atom_site_label_2
_geom_angle_atom_site_label_3
_geom_angle
_geom_angle_site_symmetry_1
_geom_angle_site_symmetry_3
_geom_angle_publ_flag
O1 Ni1 O1 180.0(3) 9 3 ?
O1 Ni1 O1 82.34(17) 9 . ?
O1 Ni1 O1 97.66(17) 3 . ?
O1 Ni1 O1 82.34(17) 9 2 ?
O1 Ni1 O1 97.66(17) 3 2 ?
O1 Ni1 O1 97.66(17) . 2 ?
O1 Ni1 O1 97.66(17) 9 8 ?
O1 Ni1 O1 82.34(17) 3 8 ?
O1 Ni1 O1 82.34(17) . 8 ?
O1 Ni1 O1 180.0(5) 2 8 ?
O1 Ni1 O1 97.66(17) 9 7 ?
O1 Ni1 O1 82.34(17) 3 7 ?
O1 Ni1 O1 180.0 . 7 ?
O1 Ni1 O1 82.34(17) 2 7 ?
O1 Ni1 O1 97.66(17) 8 7 ?
Ni2 O1 Ni1 98.3(2) . . ?
Ni2 O1 Ni2 97.88(19) . 9 ?
Ni1 O1 Ni2 96.5(2) . 9 ?
Ni2 O1 H1 119.7 . . ?
Ni1 O1 H1 119.7 . . ?
Ni2 O1 H1 119.7 9 . ?
C2 N1 C1 113.8(8) . . ?
C2 N1 Ni2 129.1(7) . . ?
C1 N1 Ni2 116.7(6) . . ?
N1 C1 H1A 109.5 . . ?
N1 C1 H1B 109.5 . . ?
H1A C1 H1B 109.5 . . ?
N1 C1 H1C 109.5 . . ?
H1A C1 H1C 109.5 . . ?
H1B C1 H1C 109.5 . . ?
O2 Ni2 O2 170.83(12) . 9 ?
O2 Ni2 O1 107.9(2) . . ?
O2 Ni2 O1 79.58(18) 9 . ?
O2 Ni2 N1 85.7(3) . . ?
O2 Ni2 N1 98.4(3) 9 . ?
O1 Ni2 N1 99.9(2) . . ?
O2 Ni2 O1 78.44(19) . 8 ?
O2 Ni2 O1 97.7(2) 9 8 ?
O1 Ni2 O1 82.5(2) . 8 ?
N1 Ni2 O1 163.9(2) . 8 ?
O2 Ni2 O3 96.8(2) . 9 ?
O2 Ni2 O3 75.4(2) 9 9 ?
O1 Ni2 O3 154.9(2) . 9 ?
N1 Ni2 O3 86.4(3) . 9 ?
O1 Ni2 O3 98.2(2) 8 9 ?
C8 O2 Ni2 129.3(5) . . ?
C8 O2 Ni2 122.6(5) . 8 ?
Ni2 O2 Ni2 103.4(2) . 8 ?
O4 N2 O4 119.95(9) 3_445 2_455 ?
O4 N2 O4 119.96(9) 3_445 . ?
O4 N2 O4 119.95(9) 2_455 . ?
N1 C2 C3 125.0(9) . . ?
N1 C2 H2 117.5 . . ?
C3 C2 H2 117.5 . . ?
C9 O3 C7 115.7(8) . . ?
C9 O3 Ni2 127.3(7) . 8 ?
C7 O3 Ni2 110.3(4) . 8 ?
C8 C3 C2 124.1(9) . . ?
C8 C3 C4 117.8(8) . . ?
C2 C3 C4 118.1(8) . . ?
C5 C4 C3 117.9(9) . . ?
C5 C4 H4 121.1 . . ?
C3 C4 H4 121.1 . . ?
C4 C5 C6 124.9(9) . . ?
C4 C5 H5 117.6 . . ?
C6 C5 H5 117.6 . . ?
C7 C6 C5 117.5(10) . . ?
C7 C6 H6 121.3 . . ?
C5 C6 H6 121.3 . . ?
C6 C7 C8 124.9(9) . . ?
C6 C7 O3 123.4(9) . . ?
C8 C7 O3 111.7(7) . . ?
O2 C8 C3 124.9(7) . . ?
O2 C8 C7 118.1(7) . . ?
C3 C8 C7 116.9(8) . . ?
O3 C9 H9A 109.5 . . ?
O3 C9 H9B 109.5 . . ?
H9A C9 H9B 109.5 . . ?
O3 C9 H9C 109.5 . . ?
H9A C9 H9C 109.5 . . ?
H9B C9 H9C 109.5 . . ?

loop_
_geom_bond_atom_site_label_1
_geom_bond_atom_site_label_2
_geom_bond_distance
_geom_bond_site_symmetry_2
_geom_bond_publ_flag
Ni1 O1 2.063(4) 9 ?
Ni1 O1 2.063(4) 3 ?
Ni1 O1 2.063(4) . ?
Ni1 O1 2.063(4) 2 ?
Ni1 O1 2.063(4) 8 ?
Ni1 O1 2.063(4) 7 ?
O1 Ni2 2.033(5) . ?
O1 Ni2 2.088(5) 9 ?
O1 H1 1.0000 . ?
N1 C2 1.236(11) . ?
N1 C1 1.508(13) . ?
N1 Ni2 2.085(7) . ?
C1 H1A 0.9800 . ?
C1 H1B 0.9800 . ?
C1 H1C 0.9800 . ?
Ni2 O2 1.976(5) . ?
Ni2 O2 1.984(5) 9 ?
Ni2 O3 2.254(6) 9 ?
O2 C8 1.300(8) . ?
N2 O4 1.238(12) 3_445 ?
N2 O4 1.238(12) 2_455 ?
N2 O4 1.238(12) . ?
C2 C3 1.392(13) . ?
C2 H2 0.9500 . ?
O3 C9 1.420(11) . ?
O3 C7 1.474(11) . ?
C3 C8 1.382(11) . ?
C3 C4 1.493(13) . ?
C4 C5 1.343(13) . ?
C4 H4 0.9500 . ?
C5 C6 1.345(14) . ?
C5 H5 0.9500 . ?
C6 C7 1.326(12) . ?
C6 H6 0.9500 . ?
C7 C8 1.433(12) . ?
C9 H9A 0.9800 . ?
C9 H9B 0.9800 . ?
C9 H9C 0.9800 . ?

loop_
_platon_squeeze_void_nr
_platon_squeeze_void_average_x
_platon_squeeze_void_average_y
_platon_squeeze_void_average_z
_platon_squeeze_void_volume
_platon_squeeze_void_count_electrons
_platon_squeeze_void_content
1 0.000 0.000 0.250 481 82 ' '
2 0.000 0.000 0.750 481 82 ' '
3 0.333 0.666 0.067 11 1 ' '
4 0.333 0.666 0.567 11 1 ' '
5 0.666 0.333 0.433 11 1 ' '
6 0.666 0.333 0.933 11 1 ' '
